data_2232494
loop_
_publ_author_name
'Shen, Jin-Bei'
'Liu, Jia-Lu'
'Zhao, Guo-Liang'

_publ_section_title
;
 Poly[(\m~2~-4,4'-bipyridine-\k^2^<i>N</i>:<i>N</i>')bis(\m~2~-2-phenoxypropionato-\k^2^<i>O</i>:<i>O</i>')cobalt(II)]
;
_journal_coeditor_code WM2537
_journal_issue 11
_journal_name_full 'Acta Crystallographica Section E'
_journal_page_first m1587
_journal_page_last m1588
_journal_paper_doi 10.1107/S1600536811042875
_journal_volume 67
_journal_year 2011
_chemical_formula_iupac '[Co (C9 H9 O3)2 (C10 H8 N2)]'
_chemical_formula_moiety 'C28 H26 Co N2 O6'
_chemical_formula_sum 'C28 H26 Co N2 O6'
_chemical_formula_weight 545.44
_chemical_name_systematic
;
Poly[(\m~2~-4,4'-bipyridine-\k^2^<i>N</i>:<i>N</i>')bis(\m~2~-2-
phenoxypropionato-\k^2^<i>O</i>:<i>O</i>')cobalt(II)]
;
_space_group_IT_number 15
_symmetry_cell_setting monoclinic
_symmetry_space_group_name_Hall '-C 2yc'
_symmetry_space_group_name_H-M 'C 1 2/c 1'
_atom_sites_solution_hydrogens geom
_atom_sites_solution_primary direct
_atom_sites_solution_secondary difmap
_audit_creation_method SHELXL97
_cell_angle_alpha 90.00
_cell_angle_beta 96.353(4)
_cell_angle_gamma 90.00
_cell_formula_units_Z 4
_cell_length_a 23.6748(14)
_cell_length_b 11.6289(7)
_cell_length_c 9.6440(6)
_cell_measurement_reflns_used 3897
_cell_measurement_temperature 296(2)
_cell_measurement_theta_max 25.00
_cell_measurement_theta_min 1.73
_cell_volume 2638.8(3)
_computing_cell_refinement 'SAINT (Bruker, 2006)'
_computing_data_collection 'APEX2 (Bruker, 2006)'
_computing_data_reduction 'SAINT (Bruker, 2006)'
_computing_molecular_graphics
;
XP in SHELXTL (Sheldrick, 2008) and DIAMOND (Brandenburg, 2006)
;
_computing_publication_material 'publCIF (Westrip, 2010)'
_computing_structure_refinement 'SHELXL97 (Sheldrick, 2008)'
_computing_structure_solution 'SHELXS97 (Sheldrick, 2008)'
_diffrn_ambient_temperature 296(2)
_diffrn_measured_fraction_theta_full 1.000
_diffrn_measured_fraction_theta_max 1.000
_diffrn_measurement_device_type 'Bruker APEXII CCD'
_diffrn_measurement_method '\f and \w'
_diffrn_radiation_monochromator graphite
_diffrn_radiation_source 'fine-focus sealed tube'
_diffrn_radiation_type MoK\a
_diffrn_radiation_wavelength 0.71073
_diffrn_reflns_av_R_equivalents 0.0230
_diffrn_reflns_av_sigmaI/netI 0.0244
_diffrn_reflns_limit_h_max 26
_diffrn_reflns_limit_h_min -28
_diffrn_reflns_limit_k_max 11
_diffrn_reflns_limit_k_min -13
_diffrn_reflns_limit_l_max 11
_diffrn_reflns_limit_l_min -11
_diffrn_reflns_number 8421
_diffrn_reflns_theta_full 25.00
_diffrn_reflns_theta_max 25.00
_diffrn_reflns_theta_min 1.73
_diffrn_standards_number 0
_exptl_absorpt_coefficient_mu 0.695
_exptl_absorpt_correction_T_max 0.879
_exptl_absorpt_correction_T_min 0.847
_exptl_absorpt_correction_type multi-scan
_exptl_absorpt_process_details '(SADABS; Sheldrick, 1996)'
_exptl_crystal_colour red
_exptl_crystal_density_diffrn 1.373
_exptl_crystal_density_method 'not measured'
_exptl_crystal_description block
_exptl_crystal_F_000 1132
_exptl_crystal_size_max 0.41
_exptl_crystal_size_mid 0.20
_exptl_crystal_size_min 0.19
_refine_diff_density_max 0.206
_refine_diff_density_min -0.191
_refine_ls_extinction_method none
_refine_ls_goodness_of_fit_ref 1.062
_refine_ls_hydrogen_treatment constr
_refine_ls_matrix_type full
_refine_ls_number_parameters 170
_refine_ls_number_reflns 2319
_refine_ls_number_restraints 0
_refine_ls_restrained_S_all 1.062
_refine_ls_R_factor_all 0.0321
_refine_ls_R_factor_gt 0.0267
_refine_ls_shift/su_max 0.000
_refine_ls_shift/su_mean 0.000
_refine_ls_structure_factor_coef Fsqd
_refine_ls_weighting_details 'calc w = 1/[\s^2^(Fo^2^)+(0.0338P)^2^+1.1007P] where P=(Fo^2^+2Fc^2^)/3'
_refine_ls_weighting_scheme calc
_refine_ls_wR_factor_gt 0.0657
_refine_ls_wR_factor_ref 0.0677
_reflns_number_gt 2053
_reflns_number_total 2319
_reflns_threshold_expression I>2\s(I)
_cod_data_source_file wm2537.cif
_cod_data_source_block I
_cod_original_sg_symbol_H-M 'C 2/c'
_cod_database_code 2232494
_cod_database_fobs_code 2232494

loop_
_symmetry_equiv_pos_as_xyz
'x, y, z'
'-x, y, -z+1/2'
'x+1/2, y+1/2, z'
'-x+1/2, y+1/2, -z+1/2'
'-x, -y, -z'
'x, -y, z-1/2'
'-x+1/2, -y+1/2, -z'
'x+1/2, -y+1/2, z-1/2'

loop_
_atom_site_type_symbol
_atom_site_label
_atom_site_fract_x
_atom_site_fract_y
_atom_site_fract_z
_atom_site_U_iso_or_equiv
_atom_site_adp_type
_atom_site_calc_flag
_atom_site_refinement_flags
_atom_site_occupancy
_atom_site_symmetry_multiplicity
Co Co1 0.5000 0.52263(3) 0.7500 0.02374(11) Uani d S 1 2
O O3 0.55380(5) 0.53098(11) 0.92961(11) 0.0393(3) Uani d . 1 1
C C9 0.58754(7) 0.49847(13) 1.02991(16) 0.0281(4) Uani d . 1 1
N N1 0.5000 0.71171(16) 0.7500 0.0290(4) Uani d S 1 2
C C8 0.67426(10) 0.6225(2) 1.0358(3) 0.0794(8) Uani d . 1 1
H H8A 0.7136 0.6252 1.0199 0.119 Uiso calc R 1 1
H H8B 0.6708 0.6423 1.1312 0.119 Uiso calc R 1 1
H H8C 0.6530 0.6762 0.9751 0.119 Uiso calc R 1 1
C C7 0.65102(8) 0.50059(19) 1.0060(2) 0.0493(5) Uani d . 1 1
H H7 0.6548 0.4805 0.9088 0.059 Uiso calc R 1 1
C C11 0.45124(8) 0.89365(15) 0.76775(19) 0.0384(4) Uani d . 1 1
H H11 0.4177 0.9315 0.7812 0.046 Uiso calc R 1 1
O O1 0.68453(5) 0.42260(14) 1.09706(14) 0.0555(4) Uani d . 1 1
C C10 0.45282(7) 0.77274(15) 0.76537(19) 0.0367(4) Uani d . 1 1
H H10 0.4194 0.7328 0.7749 0.044 Uiso calc R 1 1
C C6 0.64660(10) 0.2551(2) 0.9605(3) 0.0699(7) Uani d . 1 1
H H6 0.6246 0.3010 0.8965 0.084 Uiso calc R 1 1
C C1 0.64664(11) 0.1349(3) 0.9439(3) 0.0883(9) Uani d . 1 1
H H1 0.6251 0.1027 0.8671 0.106 Uiso calc R 1 1
C C5 0.67937(8) 0.3048(2) 1.0721(2) 0.0536(6) Uani d . 1 1
C C4 0.71055(10) 0.2322(2) 1.1675(2) 0.0651(7) Uani d . 1 1
H H4 0.7324 0.2641 1.2440 0.078 Uiso calc R 1 1
C C3 0.70968(11) 0.1124(3) 1.1507(3) 0.0810(8) Uani d . 1 1
H H3 0.7308 0.0661 1.2158 0.097 Uiso calc R 1 1
C C2 0.67765(12) 0.0629(3) 1.0379(4) 0.0906(9) Uani d . 1 1
H H2 0.6770 -0.0164 1.0256 0.109 Uiso calc R 1 1
C C12 0.5000 0.95685(19) 0.7500 0.0307(5) Uani d S 1 2
O O2 0.57552(5) 0.47394(10) 1.14927(11) 0.0339(3) Uani d . 1 1
C C13 0.5000 0.08758(19) 0.7500 0.0294(5) Uani d S 1 2
N N2 0.5000 0.33300(16) 0.7500 0.0311(4) Uani d S 1 2
C C14 0.48321(8) 0.15074(14) 0.86106(17) 0.0390(4) Uani d . 1 1
H H14A 0.4708 0.1130 0.9371 0.047 Uiso calc R 1 1
C C15 0.48508(8) 0.27175(15) 0.85836(17) 0.0380(4) Uani d . 1 1
H H15A 0.4754 0.3115 0.9360 0.046 Uiso calc R 1 1

loop_
_atom_site_aniso_label
_atom_site_aniso_U_11
_atom_site_aniso_U_22
_atom_site_aniso_U_33
_atom_site_aniso_U_12
_atom_site_aniso_U_13
_atom_site_aniso_U_23
Co1 0.03125(19) 0.01885(18) 0.02070(16) 0.000 0.00108(12) 0.000
O3 0.0410(7) 0.0518(8) 0.0235(6) 0.0044(6) -0.0037(5) -0.0006(5)
C9 0.0328(9) 0.0268(10) 0.0250(8) -0.0021(7) 0.0040(7) -0.0023(6)
N1 0.0354(11) 0.0228(11) 0.0283(10) 0.000 0.0020(8) 0.000
C8 0.0486(14) 0.088(2) 0.1002(19) -0.0260(13) 0.0020(13) 0.0290(16)
C7 0.0350(11) 0.0761(16) 0.0378(10) 0.0012(10) 0.0077(8) 0.0059(10)
C11 0.0383(10) 0.0266(10) 0.0519(10) 0.0060(8) 0.0123(8) 0.0033(8)
O1 0.0366(8) 0.0757(11) 0.0525(8) 0.0119(7) -0.0024(6) -0.0041(8)
C10 0.0350(10) 0.0263(10) 0.0497(10) -0.0025(8) 0.0088(8) 0.0017(8)
C6 0.0475(14) 0.096(2) 0.0644(15) 0.0133(13) 0.0001(11) -0.0174(14)
C1 0.0584(17) 0.102(2) 0.103(2) 0.0051(16) 0.0024(15) -0.0423(19)
C5 0.0315(10) 0.0771(17) 0.0535(12) 0.0076(10) 0.0104(9) -0.0093(11)
C4 0.0461(13) 0.086(2) 0.0623(14) 0.0115(12) 0.0026(11) -0.0031(13)
C3 0.0592(16) 0.084(2) 0.101(2) 0.0153(15) 0.0129(15) 0.0090(17)
C2 0.0567(17) 0.079(2) 0.139(3) 0.0018(16) 0.0263(18) -0.024(2)
C12 0.0462(15) 0.0207(14) 0.0255(11) 0.000 0.0046(10) 0.000
O2 0.0351(7) 0.0398(7) 0.0276(6) 0.0029(5) 0.0070(5) 0.0071(5)
C13 0.0388(14) 0.0197(13) 0.0294(11) 0.000 0.0022(10) 0.000
N2 0.0419(12) 0.0229(11) 0.0282(10) 0.000 0.0019(9) 0.000
C14 0.0627(12) 0.0250(10) 0.0312(9) 0.0026(9) 0.0133(8) 0.0049(7)
C15 0.0605(12) 0.0258(10) 0.0292(8) 0.0051(9) 0.0119(8) -0.0018(7)

loop_
_atom_type_symbol
_atom_type_description
_atom_type_scat_dispersion_real
_atom_type_scat_dispersion_imag
_atom_type_scat_source
C C 0.0033 0.0016 'International Tables Vol C Tables 4.2.6.8 and 6.1.1.4'
H H 0.0000 0.0000 'International Tables Vol C Tables 4.2.6.8 and 6.1.1.4'
N N 0.0061 0.0033 'International Tables Vol C Tables 4.2.6.8 and 6.1.1.4'
O O 0.0106 0.0060 'International Tables Vol C Tables 4.2.6.8 and 6.1.1.4'
Co Co 0.3494 0.9721 'International Tables Vol C Tables 4.2.6.8 and 6.1.1.4'

loop_
_geom_angle_atom_site_label_1
_geom_angle_atom_site_label_2
_geom_angle_atom_site_label_3
_geom_angle_site_symmetry_1
_geom_angle_site_symmetry_3
_geom_angle
O3 Co1 O3 2_656 . 174.53(7)
O3 Co1 O2 2_656 6_565 95.10(5)
O3 Co1 O2 . 6_565 84.80(5)
O3 Co1 O2 2_656 5_667 84.80(5)
O3 Co1 O2 . 5_667 95.10(5)
O2 Co1 O2 6_565 5_667 177.85(6)
O3 Co1 N1 2_656 . 87.26(4)
O3 Co1 N1 . . 87.26(4)
O2 Co1 N1 6_565 . 88.93(3)
O2 Co1 N1 5_667 . 88.93(3)
O3 Co1 N2 2_656 . 92.74(4)
O3 Co1 N2 . . 92.74(4)
O2 Co1 N2 6_565 . 91.07(3)
O2 Co1 N2 5_667 . 91.07(3)
N1 Co1 N2 . . 180.0
C9 O3 Co1 . . 159.26(12)
O3 C9 O2 . . 126.46(16)
O3 C9 C7 . . 115.51(14)
O2 C9 C7 . . 117.75(15)
C10 N1 C10 . 2_656 116.3(2)
C10 N1 Co1 . . 121.84(10)
C10 N1 Co1 2_656 . 121.84(10)
C7 C8 H8A . . 109.5
C7 C8 H8B . . 109.5
H8A C8 H8B . . 109.5
C7 C8 H8C . . 109.5
H8A C8 H8C . . 109.5
H8B C8 H8C . . 109.5
O1 C7 C8 . . 107.80(18)
O1 C7 C9 . . 112.24(15)
C8 C7 C9 . . 108.70(17)
O1 C7 H7 . . 109.4
C8 C7 H7 . . 109.4
C9 C7 H7 . . 109.4
C12 C11 C10 . . 120.05(16)
C12 C11 H11 . . 120.0
C10 C11 H11 . . 120.0
C5 O1 C7 . . 118.84(16)
N1 C10 C11 . . 123.57(16)
N1 C10 H10 . . 118.2
C11 C10 H10 . . 118.2
C5 C6 C1 . . 119.8(3)
C5 C6 H6 . . 120.1
C1 C6 H6 . . 120.1
C2 C1 C6 . . 122.3(3)
C2 C1 H1 . . 118.9
C6 C1 H1 . . 118.9
C6 C5 O1 . . 125.2(2)
C6 C5 C4 . . 118.1(2)
O1 C5 C4 . . 116.7(2)
C5 C4 C3 . . 121.6(2)
C5 C4 H4 . . 119.2
C3 C4 H4 . . 119.2
C2 C3 C4 . . 120.4(3)
C2 C3 H3 . . 119.8
C4 C3 H3 . . 119.8
C3 C2 C1 . . 118.0(3)
C3 C2 H2 . . 121.0
C1 C2 H2 . . 121.0
C11 C12 C11 . 2_656 116.4(2)
C11 C12 C13 . 1_565 121.80(10)
C11 C12 C13 2_656 1_565 121.80(10)
C9 O2 Co1 . 5_667 134.85(11)
C14 C13 C14 . 2_656 116.3(2)
C14 C13 C12 . 1_545 121.84(10)
C14 C13 C12 2_656 1_545 121.84(10)
C15 N2 C15 2_656 . 116.0(2)
C15 N2 Co1 2_656 . 122.01(10)
C15 N2 Co1 . . 122.01(10)
C13 C14 C15 . . 120.04(15)
C13 C14 H14A . . 120.0
C15 C14 H14A . . 120.0
N2 C15 C14 . . 123.75(15)
N2 C15 H15A . . 118.1
C14 C15 H15A . . 118.1

loop_
_geom_bond_atom_site_label_1
_geom_bond_atom_site_label_2
_geom_bond_site_symmetry_2
_geom_bond_distance
_geom_bond_publ_flag
Co1 O3 2_656 2.0357(12) ?
Co1 O3 . 2.0357(12) y
Co1 O2 6_565 2.1275(11) ?
Co1 O2 5_667 2.1275(11) y
Co1 N1 . 2.1989(19) y
Co1 N2 . 2.2051(19) y
O3 C9 . 1.243(2) ?
C9 O2 . 1.2489(18) ?
C9 C7 . 1.546(2) ?
N1 C10 . 1.3453(19) ?
N1 C10 2_656 1.3453(19) ?
C8 C7 . 1.537(3) ?
C8 H8A . 0.9600 ?
C8 H8B . 0.9600 ?
C8 H8C . 0.9600 ?
C7 O1 . 1.438(2) ?
C7 H7 . 0.9800 ?
C11 C12 . 1.395(2) ?
C11 C10 . 1.407(2) ?
C11 H11 . 0.9300 ?
O1 C5 . 1.394(3) ?
C10 H10 . 0.9300 ?
C6 C5 . 1.382(3) ?
C6 C1 . 1.407(4) ?
C6 H6 . 0.9300 ?
C1 C2 . 1.384(4) ?
C1 H1 . 0.9300 ?
C5 C4 . 1.398(3) ?
C4 C3 . 1.402(4) ?
C4 H4 . 0.9300 ?
C3 C2 . 1.381(4) ?
C3 H3 . 0.9300 ?
C2 H2 . 0.9300 ?
C12 C11 2_656 1.395(2) ?
C12 C13 1_565 1.520(3) ?
O2 Co1 5_667 2.1275(11) ?
C13 C14 . 1.3924(19) ?
C13 C14 2_656 1.392(2) ?
C13 C12 1_545 1.520(3) ?
N2 C15 2_656 1.3439(19) ?
N2 C15 . 1.3439(19) ?
C14 C15 . 1.408(2) ?
C14 H14A . 0.9300 ?
C15 H15A . 0.9300 ?

loop_
_geom_hbond_atom_site_label_D
_geom_hbond_atom_site_label_H
_geom_hbond_atom_site_label_A
_geom_hbond_site_symmetry_A
_geom_hbond_distance_DH
_geom_hbond_distance_HA
_geom_hbond_distance_DA
_geom_hbond_angle_DHA
C10 H10 O2 5_667 0.93 2.51 3.079(2) 119.5
C15 H15A O3 5_667 0.93 2.38 3.272(2) 158.8

loop_
_geom_torsion_atom_site_label_1
_geom_torsion_atom_site_label_2
_geom_torsion_atom_site_label_3
_geom_torsion_atom_site_label_4
_geom_torsion_site_symmetry_1
_geom_torsion_site_symmetry_4
_geom_torsion
O2 Co1 O3 C9 6_565 . -81.2(3)
O2 Co1 O3 C9 5_667 . 101.0(3)
N1 Co1 O3 C9 . . -170.3(3)
N2 Co1 O3 C9 . . 9.7(3)
Co1 O3 C9 O2 . . -96.6(3)
Co1 O3 C9 C7 . . 89.7(3)
O3 Co1 N1 C10 2_656 . 65.25(10)
O3 Co1 N1 C10 . . -114.75(10)
O2 Co1 N1 C10 6_565 . 160.41(10)
O2 Co1 N1 C10 5_667 . -19.59(10)
O3 Co1 N1 C10 2_656 2_656 -114.75(10)
O3 Co1 N1 C10 . 2_656 65.25(10)
O2 Co1 N1 C10 6_565 2_656 -19.59(10)
O2 Co1 N1 C10 5_667 2_656 160.41(10)
O3 C9 C7 O1 . . -156.70(16)
O2 C9 C7 O1 . . 29.0(2)
O3 C9 C7 C8 . . 84.2(2)
O2 C9 C7 C8 . . -90.2(2)
C8 C7 O1 C5 . . -167.58(16)
C9 C7 O1 C5 . . 72.7(2)
C10 N1 C10 C11 2_656 . -0.85(13)
Co1 N1 C10 C11 . . 179.15(13)
C12 C11 C10 N1 . . 1.7(3)
C5 C6 C1 C2 . . 1.5(4)
C1 C6 C5 O1 . . 177.6(2)
C1 C6 C5 C4 . . -1.7(3)
C7 O1 C5 C6 . . 4.0(3)
C7 O1 C5 C4 . . -176.79(16)
C6 C5 C4 C3 . . 0.9(3)
O1 C5 C4 C3 . . -178.37(19)
C5 C4 C3 C2 . . 0.1(4)
C4 C3 C2 C1 . . -0.3(4)
C6 C1 C2 C3 . . -0.4(4)
C10 C11 C12 C11 . 2_656 -0.79(12)
C10 C11 C12 C13 . 1_565 179.21(12)
O3 C9 O2 Co1 . 5_667 -2.7(3)
C7 C9 O2 Co1 . 5_667 170.92(12)
O3 Co1 N2 C15 2_656 2_656 56.44(11)
O3 Co1 N2 C15 . 2_656 -123.56(11)
O2 Co1 N2 C15 6_565 2_656 -38.72(10)
O2 Co1 N2 C15 5_667 2_656 141.28(10)
O3 Co1 N2 C15 2_656 . -123.56(11)
O3 Co1 N2 C15 . . 56.44(11)
O2 Co1 N2 C15 6_565 . 141.28(11)
O2 Co1 N2 C15 5_667 . -38.72(11)
C14 C13 C14 C15 2_656 . -1.47(13)
C12 C13 C14 C15 1_545 . 178.53(13)
C15 N2 C15 C14 2_656 . -1.59(14)
Co1 N2 C15 C14 . . 178.41(14)
C13 C14 C15 N2 . . 3.2(3)
